data_1513720
loop_
_publ_author_name
'Whitehead, George F. S.'
'Ferrando-Soria, Jes\`us'
'Christie, Lorna G.'
'Chilton, Nicholas F.'
'Timco, Grigore A.'
'Moro, Fabrizio'
'Winpenny, Richard E. P.'

_publ_section_title
;
 The acid test: the chemistry of carboxylic acid functionalised {Cr7Ni}
 rings
;
_journal_issue 1
_journal_name_full 'Chemical Science'
_journal_page_first 235
_journal_paper_doi 10.1039/c3sc52095a
_journal_volume 5
_journal_year 2014
_chemical_formula_sum 'C359 H630 Cr28 Cu4 F32 N4 Ni4 O141'
_chemical_formula_weight 9811.67
_chemical_name_systematic
;
 ?
;
_space_group_IT_number 130
_symmetry_cell_setting tetragonal
_symmetry_space_group_name_Hall '-P 4a 2ac'
_symmetry_space_group_name_H-M 'P 4/n c c :2'
_atom_sites_solution_hydrogens geom
_atom_sites_solution_primary direct
_atom_sites_solution_secondary difmap
_audit_conform_dict_location ftp://ftp.iucr.org/pub/cif_core.dic
_audit_conform_dict_name cif_core.dic
_audit_conform_dict_version 2.4
_audit_creation_date 2013-04-03T16:13:15-00:00
_audit_creation_method 'WinGX routine CIF_UPDATE'
_cell_angle_alpha 90
_cell_angle_beta 90
_cell_angle_gamma 90
_cell_formula_units_Z 4
_cell_length_a 42.2890(6)
_cell_length_b 42.2890(6)
_cell_length_c 31.7707(7)
_cell_measurement_reflns_used 7143
_cell_measurement_temperature 150(2)
_cell_measurement_theta_max 17.24
_cell_measurement_theta_min 1.789
_cell_volume 56817.4(17)
_computing_cell_refinement
;
        CrysAlisPro, Agilent Technologies,
        Version 1.171.36.24 (release 03-12-2012 CrysAlis171 .NET)
        (compiled Dec  3 2012,18:21:49)
;
_computing_data_collection
;
        CrysAlisPro, Agilent Technologies,
        Version 1.171.36.24 (release 03-12-2012 CrysAlis171 .NET)
        (compiled Dec  3 2012,18:21:49)
;
_computing_data_reduction
;
        CrysAlisPro, Agilent Technologies,
        Version 1.171.36.24 (release 03-12-2012 CrysAlis171 .NET)
        (compiled Dec  3 2012,18:21:49)
;
_computing_structure_refinement 'SHELXL-97 (Sheldrick, 1997)'
_computing_structure_solution 'SHELXS-97 (Sheldrick, 1990)'
_diffrn_ambient_temperature 150(2)
_diffrn_measured_fraction_theta_full 0.995
_diffrn_measured_fraction_theta_max 0.995
_diffrn_measurement_device_type 'dtrek-CrysAlisPro-abstract goniometer imported rigaku-d*trek images'
_diffrn_measurement_method '\w scans'
_diffrn_orient_matrix_UB_11 -0.0082514
_diffrn_orient_matrix_UB_12 0.0136867
_diffrn_orient_matrix_UB_13 0.0042603
_diffrn_orient_matrix_UB_21 0.0140289
_diffrn_orient_matrix_UB_22 0.0081142
_diffrn_orient_matrix_UB_23 0.002007
_diffrn_orient_matrix_UB_31 -0.0003197
_diffrn_orient_matrix_UB_32 0.0035029
_diffrn_orient_matrix_UB_33 -0.0211729
_diffrn_radiation_monochromator synchrotron
_diffrn_radiation_type synchrotron
_diffrn_radiation_wavelength 0.6889
_diffrn_reflns_av_R_equivalents 0.1016
_diffrn_reflns_av_unetI/netI 0.0522
_diffrn_reflns_limit_h_max 26
_diffrn_reflns_limit_h_min -37
_diffrn_reflns_limit_k_max 37
_diffrn_reflns_limit_k_min -31
_diffrn_reflns_limit_l_max 27
_diffrn_reflns_limit_l_min -24
_diffrn_reflns_number 77134
_diffrn_reflns_theta_full 18.5
_diffrn_reflns_theta_max 18.5
_diffrn_reflns_theta_min 1.52
_exptl_absorpt_coefficient_mu 1.176
_exptl_absorpt_correction_T_max 1
_exptl_absorpt_correction_T_min 0.26396
_exptl_absorpt_correction_type multi-scan
_exptl_absorpt_process_details
;
        CrysAlisPro, Agilent Technologies,
        Version 1.171.36.24 (release 03-12-2012 CrysAlis171 .NET)
        (compiled Dec  3 2012,18:21:49)
        Empirical absorption correction using spherical harmonics,
 implemented in SCALE3 ABSPACK scaling algorithm.
;
_exptl_crystal_colour Green
_exptl_crystal_density_diffrn 1.147
_exptl_crystal_density_method 'not measured'
_exptl_crystal_description Block
_exptl_crystal_F_000 20496.0
_exptl_crystal_size_max 0.05
_exptl_crystal_size_mid 0.04
_exptl_crystal_size_min 0.04
_refine_diff_density_max 1.544
_refine_diff_density_min -0.478
_refine_diff_density_rms 0.083
_refine_ls_extinction_method none
_refine_ls_goodness_of_fit_ref 1.055
_refine_ls_hydrogen_treatment constr
_refine_ls_matrix_type full
_refine_ls_number_parameters 1295
_refine_ls_number_reflns 10565
_refine_ls_number_restraints 541
_refine_ls_restrained_S_all 1.072
_refine_ls_R_factor_all 0.1175
_refine_ls_R_factor_gt 0.0873
_refine_ls_shift/su_max 0
_refine_ls_shift/su_mean 0
_refine_ls_structure_factor_coef Fsqd
_refine_ls_weighting_details 'calc w=1/[\s^2^(Fo^2^)+(0.1844P)^2^+40.9481P] where P=(Fo^2^+2Fc^2^)/3'
_refine_ls_weighting_scheme calc
_refine_ls_wR_factor_gt 0.2448
_refine_ls_wR_factor_ref 0.2821
_reflns_number_gt 7041
_reflns_number_total 10565
_reflns_threshold_expression >2sigma(I)
_cod_data_source_file c3sc52095a.txt
_cod_data_source_block test
_cod_original_sg_symbol_H-M 'P 4/n c c'
_cod_original_formula_sum ' C359 H630 Cr28 Cu4 F32 N4 Ni4 O141'
_cod_database_code 1513720

loop_
_symmetry_equiv_pos_as_xyz
'x, y, z'
'-x+1/2, -y+1/2, z'
'-y+1/2, x, z'
'y, -x+1/2, z'
'-x, y+1/2, -z+1/2'
'x+1/2, -y, -z+1/2'
'y+1/2, x+1/2, -z+1/2'
'-y, -x, -z+1/2'
'-x, -y, -z'
'x-1/2, y-1/2, -z'
'y-1/2, -x, -z'
'-y, x-1/2, -z'
'x, -y-1/2, z-1/2'
'-x-1/2, y, z-1/2'
'-y-1/2, -x-1/2, z-1/2'
'y, x, z-1/2'

loop_
_atom_site_label
_atom_site_type_symbol
_atom_site_fract_x
_atom_site_fract_y
_atom_site_fract_z
_atom_site_U_iso_or_equiv
_atom_site_adp_type
_atom_site_occupancy
_atom_site_symmetry_multiplicity
_atom_site_calc_flag
_atom_site_refinement_flags
_atom_site_disorder_assembly
_atom_site_disorder_group
C1 C 0.4028(4) 0.1426(4) 0.5432(7) 0.129(5) Uani 1 1 d U A .
C2 C 0.4130(6) 0.1766(4) 0.5515(6) 0.172(6) Uani 1 1 d U . .
C3 C 0.3827(7) 0.1962(4) 0.5480(7) 0.248(9) Uani 1 1 d U . .
H3A H 0.3721 0.1912 0.5221 0.372 Uiso 1 1 calc R . .
H3B H 0.3879 0.2182 0.5485 0.372 Uiso 1 1 calc R . .
H3C H 0.3691 0.1913 0.5713 0.372 Uiso 1 1 calc R . .
C4 C 0.4282(6) 0.1813(4) 0.5957(7) 0.228(9) Uani 1 1 d U . .
H4A H 0.4410 0.2000 0.5955 0.342 Uiso 1 1 calc R . .
H4B H 0.4411 0.1633 0.6024 0.342 Uiso 1 1 calc R . .
H4C H 0.4118 0.1834 0.6164 0.342 Uiso 1 1 calc R . .
C5 C 0.4335(7) 0.1872(5) 0.5140(8) 0.310(14) Uani 1 1 d U . .
H5A H 0.4205 0.1894 0.4894 0.465 Uiso 1 1 calc R . .
H5B H 0.4497 0.1717 0.5088 0.465 Uiso 1 1 calc R . .
H5C H 0.4432 0.2072 0.5204 0.465 Uiso 1 1 calc R . .
C6 C 0.4454(4) 0.0732(4) 0.5157(7) 0.128(5) Uani 1 1 d U A .
C7 C 0.4797(4) 0.0683(6) 0.5046(7) 0.178(6) Uani 1 1 d U . .
C8 C 0.4832(5) 0.0480(8) 0.4660(8) 0.309(13) Uani 1 1 d U . .
H8A H 0.4714 0.0572 0.4433 0.464 Uiso 1 1 calc R . .
H8B H 0.4753 0.0272 0.4718 0.464 Uiso 1 1 calc R . .
H8C H 0.5051 0.0468 0.4583 0.464 Uiso 1 1 calc R . .
C9 C 0.4930(5) 0.0999(7) 0.4942(10) 0.311(13) Uani 1 1 d U . .
H9A H 0.5150 0.0978 0.4873 0.467 Uiso 1 1 calc R . .
H9B H 0.4908 0.1137 0.5180 0.467 Uiso 1 1 calc R . .
H9C H 0.4818 0.1086 0.4706 0.467 Uiso 1 1 calc R . .
C10 C 0.4978(4) 0.0561(7) 0.5434(7) 0.269(12) Uani 1 1 d U . .
H10A H 0.5201 0.0560 0.5376 0.403 Uiso 1 1 calc R . .
H10B H 0.4910 0.0350 0.5499 0.403 Uiso 1 1 calc R . .
H10C H 0.4936 0.0697 0.5670 0.403 Uiso 1 1 calc R . .
C11 C 0.3934(4) 0.1151(5) 0.3925(8) 0.142(6) Uani 1 1 d U A .
C12 C 0.4104(7) 0.1359(7) 0.3610(7) 0.231(9) Uani 1 1 d U . .
C13 C 0.4099(10) 0.1688(7) 0.3792(9) 0.368(16) Uani 1 1 d U . .
H13A H 0.4013 0.1681 0.4072 0.552 Uiso 1 1 calc R . .
H13B H 0.3970 0.1822 0.3619 0.552 Uiso 1 1 calc R . .
H13C H 0.4310 0.1770 0.3802 0.552 Uiso 1 1 calc R . .
C14 C 0.4457(7) 0.1296(10) 0.3671(11) 0.383(17) Uani 1 1 d U . .
H14A H 0.4552 0.1249 0.3403 0.575 Uiso 1 1 calc R . .
H14B H 0.4485 0.1120 0.3858 0.575 Uiso 1 1 calc R . .
H14C H 0.4556 0.1481 0.3789 0.575 Uiso 1 1 calc R . .
C15 C 0.4045(7) 0.1319(7) 0.3179(7) 0.333(16) Uani 1 1 d U . .
H15A H 0.3846 0.1416 0.3109 0.500 Uiso 1 1 calc R . .
H15B H 0.4036 0.1098 0.3114 0.500 Uiso 1 1 calc R . .
H15C H 0.4211 0.1417 0.3019 0.500 Uiso 1 1 calc R . .
C16 C 0.3201(4) 0.1064(5) 0.4466(7) 0.137(6) Uani 1 1 d U A .
C17 C 0.2893(5) 0.1258(5) 0.4526(8) 0.190(7) Uani 1 1 d U . .
C18 C 0.2817(5) 0.1330(5) 0.4965(8) 0.241(9) Uani 1 1 d U . .
H18A H 0.2989 0.1444 0.5091 0.361 Uiso 1 1 calc R . .
H18B H 0.2783 0.1137 0.5116 0.361 Uiso 1 1 calc R . .
H18C H 0.2629 0.1457 0.4976 0.361 Uiso 1 1 calc R . .
C19 C 0.2955(7) 0.1541(7) 0.4268(11) 0.364(16) Uani 1 1 d U . .
H19A H 0.2883 0.1504 0.3985 0.547 Uiso 1 1 calc R . .
H19B H 0.3177 0.1585 0.4266 0.547 Uiso 1 1 calc R . .
H19C H 0.2843 0.1718 0.4384 0.547 Uiso 1 1 calc R . .
C20 C 0.2606(5) 0.1082(7) 0.4319(9) 0.290(12) Uani 1 1 d U . .
H20A H 0.2682 0.0902 0.4166 0.436 Uiso 1 1 calc R . .
H20B H 0.2498 0.1223 0.4131 0.436 Uiso 1 1 calc R . .
H20C H 0.2463 0.1013 0.4535 0.436 Uiso 1 1 calc R . .
C21 C 0.3101(4) 0.0422(5) 0.3250(5) 0.126(5) Uani 1 1 d U A .
C22 C 0.2942(4) 0.0553(4) 0.2864(5) 0.157(6) Uani 1 1 d U . .
C23 C 0.3081(5) 0.0853(6) 0.2718(6) 0.257(11) Uani 1 1 d U . .
H23A H 0.3271 0.0810 0.2564 0.385 Uiso 1 1 calc R . .
H23B H 0.3130 0.0983 0.2957 0.385 Uiso 1 1 calc R . .
H23C H 0.2933 0.0960 0.2540 0.385 Uiso 1 1 calc R . .
C24 C 0.2934(7) 0.0307(6) 0.2526(7) 0.300(13) Uani 1 1 d U . .
H24A H 0.2779 0.0150 0.2595 0.450 Uiso 1 1 calc R . .
H24B H 0.3138 0.0209 0.2504 0.450 Uiso 1 1 calc R . .
H24C H 0.2881 0.0404 0.2262 0.450 Uiso 1 1 calc R . .
C25 C 0.2614(5) 0.0584(6) 0.2949(7) 0.244(10) Uani 1 1 d U . .
H25A H 0.2585 0.0670 0.3226 0.366 Uiso 1 1 calc R . .
H25B H 0.2515 0.0380 0.2933 0.366 Uiso 1 1 calc R . .
H25C H 0.2520 0.0722 0.2745 0.366 Uiso 1 1 calc R . .
C26 C 0.3847(4) 0.0012(5) 0.3615(4) 0.119(5) Uani 1 1 d U A .
C27 C 0.4153(4) -0.0126(5) 0.3469(5) 0.158(6) Uani 1 1 d U . .
C28 C 0.4410(5) 0.0099(7) 0.3474(8) 0.262(10) Uani 1 1 d U . .
H28A H 0.4334 0.0302 0.3384 0.393 Uiso 1 1 calc R . .
H28B H 0.4574 0.0029 0.3287 0.393 Uiso 1 1 calc R . .
H28C H 0.4492 0.0116 0.3754 0.393 Uiso 1 1 calc R . .
C29 C 0.4106(5) -0.0247(5) 0.3038(6) 0.222(9) Uani 1 1 d U . .
H29A H 0.4054 -0.0074 0.2854 0.333 Uiso 1 1 calc R . .
H29B H 0.3936 -0.0398 0.3038 0.333 Uiso 1 1 calc R . .
H29C H 0.4296 -0.0347 0.2942 0.333 Uiso 1 1 calc R . .
C30 C 0.4235(6) -0.0397(7) 0.3749(9) 0.337(16) Uani 1 1 d U . .
H30A H 0.4358 -0.0548 0.3595 0.506 Uiso 1 1 calc R . .
H30B H 0.4044 -0.0496 0.3847 0.506 Uiso 1 1 calc R . .
H30C H 0.4355 -0.0322 0.3985 0.506 Uiso 1 1 calc R . .
C31 C 0.3046(4) -0.0763(5) 0.3485(6) 0.134(5) Uani 1 1 d U A .
C32 C 0.2994(7) -0.0959(5) 0.3106(6) 0.197(7) Uani 1 1 d U . .
C33 C 0.3002(9) -0.0781(7) 0.2725(7) 0.363(16) Uani 1 1 d U . .
H33A H 0.3212 -0.0786 0.2610 0.545 Uiso 1 1 calc R . .
H33B H 0.2942 -0.0566 0.2781 0.545 Uiso 1 1 calc R . .
H33C H 0.2857 -0.0872 0.2526 0.545 Uiso 1 1 calc R . .
C34 C 0.3234(9) -0.1200(8) 0.3072(8) 0.398(19) Uani 1 1 d U . .
H34A H 0.3137 -0.1400 0.3013 0.597 Uiso 1 1 calc R . .
H34B H 0.3350 -0.1213 0.3331 0.597 Uiso 1 1 calc R . .
H34C H 0.3377 -0.1146 0.2847 0.597 Uiso 1 1 calc R . .
C35 C 0.2684(8) -0.1089(9) 0.3125(9) 0.385(18) Uani 1 1 d U . .
H35A H 0.2647 -0.1175 0.3400 0.578 Uiso 1 1 calc R . .
H35B H 0.2663 -0.1253 0.2918 0.578 Uiso 1 1 calc R . .
H35C H 0.2532 -0.0925 0.3070 0.578 Uiso 1 1 calc R . .
C36 C 0.2564(3) -0.0303(4) 0.4204(4) 0.107(4) Uani 1 1 d U A .
C37 C 0.2216(3) -0.0221(4) 0.4260(5) 0.135(5) Uani 1 1 d U . .
C38 C 0.2145(5) 0.0100(6) 0.4119(10) 0.289(13) Uani 1 1 d U . .
H38A H 0.2194 0.0119 0.3825 0.434 Uiso 1 1 calc R . .
H38B H 0.2270 0.0248 0.4276 0.434 Uiso 1 1 calc R . .
H38C H 0.1925 0.0143 0.4162 0.434 Uiso 1 1 calc R . .
C39 C 0.2048(5) -0.0426(7) 0.3977(9) 0.304(13) Uani 1 1 d U . .
H39A H 0.1850 -0.0330 0.3901 0.456 Uiso 1 1 calc R . .
H39B H 0.2008 -0.0625 0.4113 0.456 Uiso 1 1 calc R . .
H39C H 0.2172 -0.0460 0.3729 0.456 Uiso 1 1 calc R . .
C40 C 0.2108(4) -0.0293(6) 0.4692(6) 0.230(9) Uani 1 1 d U . .
H40A H 0.2014 -0.0500 0.4698 0.345 Uiso 1 1 calc R . .
H40B H 0.1954 -0.0139 0.4778 0.345 Uiso 1 1 calc R . .
H40C H 0.2285 -0.0287 0.4881 0.345 Uiso 1 1 calc R . .
C41 C 0.2772(3) -0.1323(4) 0.4858(6) 0.116(4) Uani 1 1 d U A .
C42 C 0.2556(4) -0.1600(4) 0.4797(5) 0.138(4) Uani 1 1 d U . .
C43 C 0.2228(4) -0.1454(4) 0.4735(8) 0.217(9) Uani 1 1 d U . .
H43A H 0.2227 -0.1242 0.4845 0.326 Uiso 1 1 calc R . .
H43B H 0.2074 -0.1579 0.4881 0.326 Uiso 1 1 calc R . .
H43C H 0.2178 -0.1449 0.4440 0.326 Uiso 1 1 calc R . .
C44 C 0.2572(4) -0.1814(4) 0.5179(6) 0.183(7) Uani 1 1 d U . .
H44A H 0.2788 -0.1868 0.5234 0.275 Uiso 1 1 calc R . .
H44B H 0.2453 -0.2003 0.5125 0.275 Uiso 1 1 calc R . .
H44C H 0.2485 -0.1706 0.5418 0.275 Uiso 1 1 calc R . .
C45 C 0.2650(6) -0.1773(5) 0.4402(7) 0.233(9) Uani 1 1 d U . .
H45A H 0.2643 -0.1630 0.4167 0.349 Uiso 1 1 calc R . .
H45B H 0.2506 -0.1944 0.4353 0.349 Uiso 1 1 calc R . .
H45C H 0.2861 -0.1854 0.4433 0.349 Uiso 1 1 calc R . .
C46 C 0.3607(3) -0.1106(3) 0.4766(7) 0.118(4) Uani 1 1 d U A .
C47 C 0.3919(5) -0.1292(5) 0.4640(8) 0.196(7) Uani 1 1 d U . .
C48 C 0.4129(6) -0.1097(7) 0.4393(9) 0.329(15) Uani 1 1 d U . .
H48A H 0.4176 -0.0906 0.4545 0.494 Uiso 1 1 calc R . .
H48B H 0.4030 -0.1044 0.4131 0.494 Uiso 1 1 calc R . .
H48C H 0.4322 -0.1210 0.4340 0.494 Uiso 1 1 calc R . .
C49 C 0.3785(8) -0.1591(7) 0.4396(11) 0.357(16) Uani 1 1 d U . .
H49A H 0.3918 -0.1771 0.4449 0.536 Uiso 1 1 calc R . .
H49B H 0.3781 -0.1548 0.4099 0.536 Uiso 1 1 calc R . .
H49C H 0.3574 -0.1636 0.4492 0.536 Uiso 1 1 calc R . .
C50 C 0.4080(5) -0.1417(6) 0.4998(9) 0.285(12) Uani 1 1 d U . .
H50A H 0.4289 -0.1483 0.4917 0.428 Uiso 1 1 calc R . .
H50B H 0.3965 -0.1595 0.5106 0.428 Uiso 1 1 calc R . .
H50C H 0.4095 -0.1257 0.5211 0.428 Uiso 1 1 calc R . .
C51 C 0.3331(4) -0.1249(4) 0.6244(6) 0.141(5) Uani 1 1 d U A .
C52 C 0.3369(6) -0.1550(5) 0.6503(6) 0.188(7) Uani 1 1 d U . .
C53 C 0.3400(9) -0.1497(5) 0.6932(6) 0.342(16) Uani 1 1 d U . .
H53A H 0.3421 -0.1274 0.6982 0.513 Uiso 1 1 calc R . .
H53B H 0.3585 -0.1604 0.7034 0.513 Uiso 1 1 calc R . .
H53C H 0.3217 -0.1575 0.7076 0.513 Uiso 1 1 calc R . .
C54 C 0.3693(7) -0.1690(6) 0.6340(9) 0.296(12) Uani 1 1 d U . .
H54A H 0.3857 -0.1535 0.6377 0.444 Uiso 1 1 calc R . .
H54B H 0.3675 -0.1742 0.6047 0.444 Uiso 1 1 calc R . .
H54C H 0.3745 -0.1877 0.6498 0.444 Uiso 1 1 calc R . .
C55 C 0.3139(7) -0.1793(5) 0.6329(8) 0.282(12) Uani 1 1 d U . .
H55A H 0.3185 -0.1997 0.6448 0.423 Uiso 1 1 calc R . .
H55B H 0.3161 -0.1804 0.6028 0.423 Uiso 1 1 calc R . .
H55C H 0.2927 -0.1733 0.6399 0.423 Uiso 1 1 calc R . .
C56 C 0.2755(4) -0.0606(4) 0.6059(6) 0.121(4) Uani 1 1 d U A .
C57 C 0.2409(4) -0.0543(5) 0.6201(5) 0.161(5) Uani 1 1 d U . .
C58 C 0.2399(5) -0.0260(7) 0.6476(8) 0.267(11) Uani 1 1 d U . .
H58A H 0.2518 -0.0093 0.6349 0.400 Uiso 1 1 calc R . .
H58B H 0.2488 -0.0311 0.6745 0.400 Uiso 1 1 calc R . .
H58C H 0.2183 -0.0194 0.6512 0.400 Uiso 1 1 calc R . .
C59 C 0.2328(5) -0.0821(7) 0.6466(8) 0.282(12) Uani 1 1 d U . .
H59A H 0.2479 -0.0840 0.6690 0.423 Uiso 1 1 calc R . .
H59B H 0.2332 -0.1009 0.6297 0.423 Uiso 1 1 calc R . .
H59C H 0.2121 -0.0794 0.6583 0.423 Uiso 1 1 calc R . .
C60 C 0.2192(4) -0.0511(6) 0.5831(7) 0.226(9) Uani 1 1 d U . .
H60A H 0.1977 -0.0520 0.5925 0.339 Uiso 1 1 calc R . .
H60B H 0.2231 -0.0680 0.5637 0.339 Uiso 1 1 calc R . .
H60C H 0.2230 -0.0312 0.5695 0.339 Uiso 1 1 calc R . .
C61 C 0.3442(3) -0.0224(4) 0.7127(5) 0.109(4) Uani 1 1 d U A .
C62 C 0.3310(4) -0.0254(4) 0.7573(4) 0.132(4) Uani 1 1 d U . .
C63 C 0.2986(6) -0.0137(8) 0.7543(7) 0.332(15) Uani 1 1 d U . .
H63A H 0.2896 -0.0121 0.7819 0.497 Uiso 1 1 calc R . .
H63B H 0.2862 -0.0281 0.7377 0.497 Uiso 1 1 calc R . .
H63C H 0.2986 0.0067 0.7411 0.497 Uiso 1 1 calc R . .
C64 C 0.3326(6) -0.0589(5) 0.7725(6) 0.255(11) Uani 1 1 d U . .
H64A H 0.3488 -0.0700 0.7573 0.383 Uiso 1 1 calc R . .
H64B H 0.3126 -0.0691 0.7679 0.383 Uiso 1 1 calc R . .
H64C H 0.3376 -0.0591 0.8020 0.383 Uiso 1 1 calc R . .
C65 C 0.3506(7) -0.0068(6) 0.7856(5) 0.270(11) Uani 1 1 d U . .
H65A H 0.3407 0.0133 0.7907 0.405 Uiso 1 1 calc R . .
H65B H 0.3710 -0.0035 0.7729 0.405 Uiso 1 1 calc R . .
H65C H 0.3532 -0.0179 0.8117 0.405 Uiso 1 1 calc R . .
C66 C 0.4114(4) -0.0428(5) 0.6417(4) 0.112(4) Uani 1 1 d U A .
C67 C 0.4445(4) -0.0584(4) 0.6472(5) 0.145(5) Uani 1 1 d U . .
C68 C 0.4464(4) -0.0891(5) 0.6247(6) 0.188(7) Uani 1 1 d U . .
H68A H 0.4668 -0.0984 0.6293 0.283 Uiso 1 1 calc R . .
H68B H 0.4433 -0.0857 0.5951 0.283 Uiso 1 1 calc R . .
H68C H 0.4303 -0.1030 0.6351 0.283 Uiso 1 1 calc R . .
C69 C 0.4481(5) -0.0607(6) 0.6939(6) 0.245(10) Uani 1 1 d U . .
H69A H 0.4302 -0.0717 0.7055 0.368 Uiso 1 1 calc R . .
H69B H 0.4492 -0.0398 0.7057 0.368 Uiso 1 1 calc R . .
H69C H 0.4671 -0.0721 0.7005 0.368 Uiso 1 1 calc R . .
C70 C 0.4693(4) -0.0362(6) 0.6296(8) 0.256(10) Uani 1 1 d U . .
H70A H 0.4593 -0.0169 0.6205 0.384 Uiso 1 1 calc R . .
H70B H 0.4796 -0.0460 0.6060 0.384 Uiso 1 1 calc R . .
H70C H 0.4846 -0.0315 0.6509 0.384 Uiso 1 1 calc R . .
C71 C 0.4234(4) 0.0659(5) 0.6688(6) 0.139(5) Uani 1 1 d U A .
C72 C 0.4488(6) 0.0756(6) 0.7004(6) 0.198(8) Uani 1 1 d U . .
C73 C 0.4607(8) 0.0461(7) 0.7218(11) 0.378(17) Uani 1 1 d U . .
H73A H 0.4578 0.0283 0.7035 0.567 Uiso 1 1 calc R . .
H73B H 0.4492 0.0428 0.7474 0.567 Uiso 1 1 calc R . .
H73C H 0.4828 0.0485 0.7281 0.567 Uiso 1 1 calc R . .
C74 C 0.4344(7) 0.0949(6) 0.7328(8) 0.304(13) Uani 1 1 d U . .
H74A H 0.4498 0.1093 0.7440 0.455 Uiso 1 1 calc R . .
H74B H 0.4267 0.0815 0.7550 0.455 Uiso 1 1 calc R . .
H74C H 0.4171 0.1066 0.7210 0.455 Uiso 1 1 calc R . .
C75 C 0.4737(8) 0.0891(12) 0.6815(10) 0.420(19) Uani 1 1 d U . .
H75A H 0.4690 0.1108 0.6756 0.629 Uiso 1 1 calc R . .
H75B H 0.4782 0.0782 0.6556 0.629 Uiso 1 1 calc R . .
H75C H 0.4918 0.0878 0.6997 0.629 Uiso 1 1 calc R . .
C76 C 0.3367(4) 0.0746(5) 0.6344(4) 0.108(4) Uani 1 1 d . A .
C77 C 0.3076(4) 0.0924(4) 0.6378(4) 0.107(4) Uani 1 1 d . . .
C78 C 0.2835(5) 0.0781(4) 0.6600(5) 0.142(5) Uani 1 1 d . . .
H78 H 0.2871 0.0586 0.6727 0.170 Uiso 1 1 calc R . .
C79 C 0.2535(5) 0.0926(5) 0.6637(5) 0.160(6) Uani 1 1 d . . .
H79 H 0.2374 0.0829 0.6787 0.192 Uiso 1 1 calc R . .
C80 C 0.2486(4) 0.1217(5) 0.6444(6) 0.146(5) Uani 1 1 d . . .
H80 H 0.2288 0.1312 0.6461 0.175 Uiso 1 1 calc R . .
C81 C 0.2723(5) 0.1368(4) 0.6229(5) 0.123(4) Uani 1 1 d . . .
C82 C 0.3014(4) 0.1214(4) 0.6206(4) 0.112(4) Uani 1 1 d . . .
H82 H 0.3177 0.1315 0.6064 0.135 Uiso 1 1 calc R . .
C83 C 0.2670(5) 0.1676(4) 0.6040(6) 0.134(5) Uani 1 1 d . . .
C84 C 0.2500 0.2500 0.6548(16) 0.154(14) Uani 1 4 d S . .
C85 C 0.2681(18) 0.2791(19) 0.6723(15) 0.36(5) Uani 0.50 1 d P . .
H85A H 0.2766 0.2911 0.6494 0.546 Uiso 0.50 1 calc PR . .
H85B H 0.2850 0.2721 0.6902 0.546 Uiso 0.50 1 calc PR . .
H85C H 0.2538 0.2921 0.6883 0.546 Uiso 0.50 1 calc PR . .
C91 C 0.2716(4) 0.0378(5) 0.5431(6) 0.189(7) Uani 1 1 d U . .
H91A H 0.2680 0.0574 0.5287 0.284 Uiso 1 1 calc R . .
H91B H 0.2614 0.0383 0.5701 0.284 Uiso 1 1 calc R . .
H91C H 0.2630 0.0207 0.5267 0.284 Uiso 1 1 calc R . .
C92 C 0.3035(4) 0.0333(5) 0.5484(6) 0.179(6) Uani 1 1 d U . .
H92A H 0.3068 0.0250 0.5765 0.215 Uiso 1 1 calc R . .
H92B H 0.3136 0.0539 0.5473 0.215 Uiso 1 1 calc R . .
C93 C 0.3198(4) 0.0126(4) 0.5187(5) 0.135(5) Uani 1 1 d U . .
H93A H 0.3099 -0.0081 0.5194 0.162 Uiso 1 1 calc R . .
H93B H 0.3172 0.0210 0.4905 0.162 Uiso 1 1 calc R . .
C95 C 0.3708(4) -0.0110(4) 0.5009(5) 0.148(5) Uani 1 1 d U . .
H95A H 0.3663 -0.0051 0.4719 0.178 Uiso 1 1 calc R . .
H95B H 0.3632 -0.0324 0.5048 0.178 Uiso 1 1 calc R . .
C96 C 0.4053(5) -0.0110(5) 0.5065(8) 0.222(8) Uani 1 1 d DU . .
H96A H 0.4149 -0.0077 0.4792 0.267 Uiso 1 1 calc R . .
H96B H 0.4108 0.0070 0.5240 0.267 Uiso 1 1 calc R . .
C97 C 0.4190(7) -0.0384(8) 0.5246(13) 0.41(2) Uani 1 1 d DU . .
H97A H 0.4053 -0.0562 0.5203 0.613 Uiso 1 1 calc R . .
H97B H 0.4220 -0.0351 0.5543 0.613 Uiso 1 1 calc R . .
H97C H 0.4391 -0.0424 0.5116 0.613 Uiso 1 1 calc R . .
Cr1 Cr 0.39777(4) 0.07839(5) 0.58409(6) 0.1090(11) Uani 0.63(3) 1 d P A 1
Ni1 Ni 0.39777(4) 0.07839(5) 0.58409(6) 0.1090(11) Uani 0.37(3) 1 d P A 2
Cr2 Cr 0.38470(5) 0.09616(5) 0.48018(7) 0.1195(8) Uani 1 1 d . A .
Cr3 Cr 0.35251(5) 0.05848(5) 0.39615(6) 0.1111(8) Uani 1 1 d . A .
Cr4 Cr 0.31721(5) -0.01256(5) 0.38086(6) 0.1102(8) Uani 1 1 d . A .
Cr5 Cr 0.30659(5) -0.07733(5) 0.44136(6) 0.1076(7) Uani 1 1 d . A .
Cr6 Cr 0.31610(6) -0.09472(5) 0.54474(6) 0.1179(8) Uani 1 1 d . A .
Cr7 Cr 0.34312(5) -0.05429(5) 0.62987(6) 0.1011(7) Uani 1 1 d . A .
Cr8 Cr 0.37516(5) 0.01792(4) 0.64818(5) 0.1139(10) Uani 0.37(3) 1 d P A 2
Ni8 Ni 0.37516(5) 0.01792(4) 0.64818(5) 0.1139(10) Uani 0.63(3) 1 d P A 1
Cu5 Cu 0.29114(4) 0.22225(4) 0.56180(7) 0.1445(8) Uani 1 1 d . . .
F1 F 0.37289(13) 0.07483(14) 0.53060(18) 0.1002(18) Uani 1 1 d . . .
F2 F 0.37453(14) 0.05829(14) 0.44935(18) 0.1018(18) Uani 1 1 d . . .
F3 F 0.32735(13) 0.02315(15) 0.41561(17) 0.1023(18) Uani 1 1 d . . .
F4 F 0.32898(13) -0.03963(14) 0.42682(17) 0.0993(18) Uani 1 1 d . . .
F5 F 0.30745(13) -0.06528(14) 0.49986(18) 0.0983(18) Uani 1 1 d . . .
F6 F 0.34315(14) -0.06412(14) 0.56983(17) 0.1005(18) Uani 1 1 d . . .
F7 F 0.34747(14) -0.01114(15) 0.61518(17) 0.1047(19) Uani 1 1 d . . .
F8 F 0.38896(15) 0.03406(15) 0.59249(19) 0.1085(19) Uani 1 1 d . . .
N94 N 0.3534(4) 0.0088(3) 0.5270(4) 0.147(4) Uani 1 1 d . . .
H94A H 0.3623 0.0281 0.5262 0.177 Uiso 1 1 calc R . .
H94B H 0.3555 0.0016 0.5536 0.177 Uiso 1 1 calc R . .
O1 O 0.4059(2) 0.1242(2) 0.5746(3) 0.127(3) Uani 1 1 d . . .
O2 O 0.3934(3) 0.1353(3) 0.5086(4) 0.179(5) Uani 1 1 d . . .
O3 O 0.4363(2) 0.0682(2) 0.5520(4) 0.134(3) Uani 1 1 d . . .
O4 O 0.4278(2) 0.0824(3) 0.4864(3) 0.145(4) Uani 1 1 d . . .
O5 O 0.3975(3) 0.1178(3) 0.4294(4) 0.171(5) Uani 1 1 d . . .
O6 O 0.3782(3) 0.0932(3) 0.3746(3) 0.149(4) Uani 1 1 d . . .
O7 O 0.3413(3) 0.1113(2) 0.4736(3) 0.150(4) Uani 1 1 d . . .
O8 O 0.3208(2) 0.0873(3) 0.4174(4) 0.138(4) Uani 1 1 d . . .
O9 O 0.3297(3) 0.0588(2) 0.3427(3) 0.144(4) Uani 1 1 d . . .
O10 O 0.3038(3) 0.0150(3) 0.3353(3) 0.143(4) Uani 1 1 d . . .
O11 O 0.3848(2) 0.0285(3) 0.3739(3) 0.123(3) Uani 1 1 d . . .
O12 O 0.3600(3) -0.0153(2) 0.3599(3) 0.133(3) Uani 1 1 d . . .
O13 O 0.3066(3) -0.0481(3) 0.3445(3) 0.136(3) Uani 1 1 d . . .
O14 O 0.3052(3) -0.0907(2) 0.3830(4) 0.164(4) Uani 1 1 d . . .
O15 O 0.2733(2) -0.0111(2) 0.4017(3) 0.117(3) Uani 1 1 d . . .
O16 O 0.26608(19) -0.0561(2) 0.4356(3) 0.125(3) Uani 1 1 d . . .
O17 O 0.2839(3) -0.1160(2) 0.4538(3) 0.147(4) Uani 1 1 d . . .
O18 O 0.2884(3) -0.1266(2) 0.5201(3) 0.152(4) Uani 1 1 d . . .
O19 O 0.3466(3) -0.0992(2) 0.4471(3) 0.140(4) Uani 1 1 d . . .
O20 O 0.3521(2) -0.1115(2) 0.5137(3) 0.125(3) Uani 1 1 d . . .
O21 O 0.3261(3) -0.1264(2) 0.5876(4) 0.178(5) Uani 1 1 d . . .
O22 O 0.3386(2) -0.0991(2) 0.6444(3) 0.121(3) Uani 1 1 d . . .
O23 O 0.2797(2) -0.0790(3) 0.5752(3) 0.150(4) Uani 1 1 d . . .
O24 O 0.2969(2) -0.0495(2) 0.6278(3) 0.121(3) Uani 1 1 d . . .
O25 O 0.3400(2) -0.0459(2) 0.6891(3) 0.120(3) Uani 1 1 d . . .
O26 O 0.3574(3) 0.0014(3) 0.7026(3) 0.131(3) Uani 1 1 d . . .
O27 O 0.3885(2) -0.0607(2) 0.6318(3) 0.114(3) Uani 1 1 d . . .
O28 O 0.4092(2) -0.0139(2) 0.6476(3) 0.117(3) Uani 1 1 d . . .
O29 O 0.4034(3) 0.0459(3) 0.6797(3) 0.146(4) Uani 1 1 d . . .
O30 O 0.4237(2) 0.0808(3) 0.6345(4) 0.145(3) Uani 1 1 d . . .
O31 O 0.3405(3) 0.0479(3) 0.6485(3) 0.133(4) Uani 1 1 d . . .
O32 O 0.3581(2) 0.09039(19) 0.6132(3) 0.109(2) Uani 1 1 d . . .
O33 O 0.2904(3) 0.1833(2) 0.5924(4) 0.140(4) Uani 1 1 d . . .
O34 O 0.2381(3) 0.1749(2) 0.5951(4) 0.152(4) Uani 1 1 d . . .
O35 O 0.2878(2) 0.2574(2) 0.5248(3) 0.153(3) Uani 1 1 d . . .
O36 O 0.2500 0.2500 0.6153(9) 0.124(6) Uani 1 4 d S . .

loop_
_atom_site_aniso_label
_atom_site_aniso_U_11
_atom_site_aniso_U_22
_atom_site_aniso_U_33
_atom_site_aniso_U_23
_atom_site_aniso_U_13
_atom_site_aniso_U_12
C1 0.161(14) 0.087(10) 0.139(14) 0.009(10) 0.005(11) -0.020(8)
C2 0.246(18) 0.097(11) 0.172(13) -0.003(11) 0.013(12) -0.030(10)
C3 0.36(2) 0.101(13) 0.28(2) -0.008(15) -0.056(18) 0.041(15)
C4 0.31(3) 0.137(15) 0.236(16) -0.041(14) -0.066(17) -0.041(15)
C5 0.46(3) 0.21(2) 0.257(19) -0.049(18) 0.11(2) -0.20(2)
C6 0.085(10) 0.151(13) 0.147(15) -0.010(11) 0.019(10) -0.003(8)
C7 0.085(10) 0.261(18) 0.189(14) -0.027(13) 0.010(10) -0.004(11)
C8 0.168(19) 0.50(4) 0.26(2) -0.14(2) 0.037(17) 0.07(2)
C9 0.140(17) 0.35(3) 0.45(4) 0.09(2) 0.04(2) -0.08(2)
C10 0.103(13) 0.47(3) 0.233(18) 0.04(2) 0.016(13) 0.075(18)
C11 0.143(13) 0.134(13) 0.149(15) 0.049(13) -0.007(12) -0.025(10)
C12 0.265(18) 0.254(18) 0.174(15) 0.078(16) -0.028(16) -0.149(18)
C13 0.63(5) 0.22(2) 0.25(2) 0.083(18) 0.06(3) -0.20(3)
C14 0.235(19) 0.58(4) 0.34(3) 0.19(3) 0.03(2) -0.17(3)
C15 0.47(3) 0.37(3) 0.166(14) 0.104(18) -0.06(2) -0.28(3)
C16 0.120(12) 0.120(14) 0.171(17) 0.043(12) 0.027(12) 0.037(11)
C17 0.160(14) 0.156(15) 0.254(18) 0.028(13) 0.022(14) 0.058(11)
C18 0.193(19) 0.23(2) 0.30(2) -0.056(17) 0.067(16) 0.076(16)
C19 0.34(3) 0.23(2) 0.52(4) 0.19(3) 0.12(3) 0.168(18)
C20 0.151(16) 0.37(3) 0.35(3) -0.04(2) -0.075(19) 0.103(16)
C21 0.098(10) 0.167(15) 0.112(10) 0.035(10) -0.029(8) -0.026(10)
C22 0.154(12) 0.185(14) 0.131(11) 0.058(10) -0.054(11) -0.034(11)
C23 0.26(2) 0.28(2) 0.23(2) 0.161(16) -0.099(17) -0.115(19)
C24 0.48(4) 0.27(2) 0.148(15) 0.017(14) -0.135(19) 0.04(2)
C25 0.149(13) 0.31(3) 0.27(2) 0.145(17) -0.079(14) -0.017(14)
C26 0.110(12) 0.158(15) 0.089(10) -0.001(10) -0.005(9) 0.017(11)
C27 0.122(12) 0.233(17) 0.120(10) 0.040(11) 0.022(10) 0.039(10)
C28 0.120(14) 0.35(3) 0.32(3) -0.116(19) 0.049(16) 0.015(14)
C29 0.192(18) 0.29(2) 0.186(14) -0.058(14) 0.081(14) -0.007(15)
C30 0.25(2) 0.44(3) 0.32(2) 0.18(3) 0.10(2) 0.21(2)
C31 0.159(13) 0.130(15) 0.113(12) -0.024(12) -0.019(10) 0.012(11)
C32 0.28(2) 0.173(17) 0.133(13) -0.048(11) -0.055(16) -0.004(13)
C33 0.70(5) 0.28(3) 0.109(13) -0.040(14) -0.09(2) -0.06(3)
C34 0.53(4) 0.45(4) 0.22(2) -0.22(2) -0.15(3) 0.26(3)
C35 0.37(3) 0.53(5) 0.25(2) -0.23(3) -0.03(2) -0.18(3)
C36 0.098(9) 0.134(12) 0.088(9) 0.007(9) -0.021(7) -0.006(9)
C37 0.078(9) 0.183(13) 0.144(11) 0.033(10) -0.028(8) 0.005(9)
C38 0.129(15) 0.273(19) 0.47(4) 0.19(2) 0.041(19) 0.062(14)
C39 0.109(13) 0.45(3) 0.35(2) -0.18(3) -0.063(17) 0.023(19)
C40 0.145(15) 0.34(3) 0.201(15) 0.071(16) 0.055(13) 0.035(17)
C41 0.110(10) 0.112(11) 0.126(12) 0.015(10) -0.035(10) -0.008(8)
C42 0.120(10) 0.117(11) 0.177(12) 0.011(9) -0.031(10) -0.032(8)
C43 0.135(12) 0.161(15) 0.36(3) 0.040(15) -0.094(15) -0.025(10)
C44 0.165(15) 0.177(15) 0.206(14) 0.060(12) -0.041(12) -0.058(12)
C45 0.32(3) 0.165(17) 0.214(16) -0.047(13) 0.007(18) -0.068(15)
C46 0.104(10) 0.105(11) 0.145(15) -0.008(11) -0.001(10) 0.012(7)
C47 0.147(15) 0.157(15) 0.28(2) 0.012(13) 0.008(13) 0.059(11)
C48 0.20(2) 0.38(3) 0.41(3) 0.13(2) 0.16(2) 0.114(18)
C49 0.35(3) 0.24(2) 0.48(4) -0.17(2) -0.06(3) 0.159(18)
C50 0.19(2) 0.32(3) 0.34(3) 0.08(2) -0.023(17) 0.121(19)
C51 0.186(15) 0.122(13) 0.115(13) 0.025(11) -0.012(11) -0.036(10)
C52 0.31(2) 0.123(13) 0.131(12) 0.028(10) -0.037(14) -0.031(13)
C53 0.77(5) 0.135(16) 0.121(12) 0.040(12) -0.050(19) -0.02(2)
C54 0.36(2) 0.20(2) 0.33(3) 0.11(2) -0.01(2) 0.061(18)
C55 0.41(3) 0.131(16) 0.31(3) 0.071(16) -0.11(2) -0.082(18)
C56 0.111(10) 0.155(13) 0.096(11) 0.009(9) 0.008(9) -0.030(9)
C57 0.099(10) 0.250(17) 0.133(12) 0.007(11) 0.012(9) -0.008(12)
C58 0.159(18) 0.39(2) 0.25(2) -0.12(2) -0.013(15) 0.076(19)
C59 0.139(16) 0.39(2) 0.32(3) 0.15(2) 0.101(16) 0.003(19)
C60 0.146(15) 0.32(3) 0.214(18) -0.001(16) -0.043(13) -0.002(16)
C61 0.113(10) 0.120(12) 0.095(10) -0.005(10) 0.006(8) 0.004(9)
C62 0.166(12) 0.142(11) 0.088(9) -0.007(8) 0.009(9) 0.021(9)
C63 0.234(18) 0.59(4) 0.166(17) 0.09(2) 0.089(14) 0.19(2)
C64 0.45(3) 0.177(15) 0.143(15) 0.032(12) 0.079(18) 0.004(17)
C65 0.40(3) 0.30(2) 0.108(12) -0.044(15) 0.018(16) -0.13(2)
C66 0.105(10) 0.141(14) 0.091(9) -0.003(9) -0.001(8) 0.020(10)
C67 0.103(10) 0.183(14) 0.150(11) -0.018(10) -0.007(9) 0.037(9)
C68 0.145(14) 0.222(16) 0.199(16) -0.044(13) -0.017(12) 0.083(12)
C69 0.25(2) 0.32(3) 0.168(13) -0.035(14) -0.081(13) 0.142(19)
C70 0.107(13) 0.29(2) 0.37(3) -0.03(2) 0.043(16) -0.016(14)
C71 0.156(14) 0.169(16) 0.093(12) -0.015(11) -0.007(10) -0.021(11)
C72 0.215(19) 0.26(2) 0.118(14) -0.004(12) -0.070(12) -0.049(15)
C73 0.45(4) 0.26(3) 0.42(4) -0.062(19) -0.32(3) 0.04(2)
C74 0.37(3) 0.32(3) 0.22(2) -0.14(2) -0.126(18) 0.05(2)
C75 0.26(3) 0.75(5) 0.24(3) 0.03(3) -0.090(18) -0.24(3)
C76 0.081(11) 0.149(16) 0.095(10) -0.024(10) 0.024(8) -0.015(13)
C77 0.113(14) 0.111(14) 0.098(10) 0.004(8) 0.021(9) -0.032(12)
C78 0.139(14) 0.148(14) 0.139(12) 0.017(11) 0.026(12) 0.042(14)
C79 0.17(2) 0.154(16) 0.157(14) 0.044(13) 0.041(13) -0.007(14)
C80 0.132(15) 0.153(16) 0.154(13) 0.017(12) 0.026(12) 0.028(13)
C81 0.117(14) 0.093(13) 0.160(13) 0.004(10) 0.025(11) -0.012(12)
C82 0.107(13) 0.092(12) 0.139(11) -0.001(10) 0.023(9) -0.006(9)
C83 0.114(16) 0.095(14) 0.194(15) 0.001(11) 0.008(12) 0.007(12)
C84 0.13(2) 0.13(2) 0.20(4) 0.000 0.000 0.000
C85 0.29(6) 0.50(14) 0.31(6) -0.28(8) 0.02(6) -0.18(7)
C91 0.120(12) 0.218(19) 0.230(18) -0.020(15) 0.001(13) 0.024(12)
C92 0.137(13) 0.212(18) 0.189(15) -0.005(13) 0.008(12) 0.021(12)
C93 0.118(12) 0.140(13) 0.146(12) -0.005(9) -0.027(9) 0.018(9)
C95 0.155(13) 0.153(13) 0.137(12) 0.009(11) -0.035(12) 0.004(12)
C96 0.170(15) 0.23(2) 0.27(2) -0.014(17) -0.060(16) -0.014(15)
C97 0.19(2) 0.48(5) 0.55(5) 0.18(4) -0.03(3) 0.11(3)
Cr1 0.0977(16) 0.1151(17) 0.1142(17) -0.0043(11) 0.0038(11) -0.0113(11)
Ni1 0.0977(16) 0.1151(17) 0.1142(17) -0.0043(11) 0.0038(11) -0.0113(11)
Cr2 0.1256(18) 0.1122(16) 0.1207(17) 0.0081(13) 0.0007(13) -0.0178(13)
Cr3 0.0993(15) 0.1220(17) 0.1120(16) 0.0195(12) -0.0114(12) -0.0101(12)
Cr4 0.1129(16) 0.1260(17) 0.0917(14) 0.0141(12) -0.0139(11) -0.0139(12)
Cr5 0.1291(17) 0.1003(15) 0.0934(14) 0.0043(11) -0.0242(12) 0.0054(12)
Cr6 0.149(2) 0.1156(17) 0.0891(14) 0.0096(12) -0.0095(13) -0.0247(14)
Cr7 0.1060(15) 0.1136(16) 0.0837(13) 0.0032(11) -0.0018(11) 0.0003(11)
Cr8 0.1321(18) 0.1094(16) 0.1001(15) -0.0014(10) -0.0055(10) -0.0019(11)
Ni8 0.1321(18) 0.1094(16) 0.1001(15) -0.0014(10) -0.0055(10) -0.0019(11)
Cu5 0.1038(14) 0.1054(14) 0.224(2) -0.0066(13) 0.0140(13) -0.0016(10)
F1 0.083(4) 0.104(4) 0.113(5) 0.004(4) 0.004(3) -0.005(3)
F2 0.092(4) 0.110(5) 0.104(4) 0.004(3) -0.004(3) -0.002(3)
F3 0.087(4) 0.121(5) 0.100(4) 0.017(4) 0.000(3) 0.004(3)
F4 0.089(4) 0.114(5) 0.094(4) 0.004(3) -0.012(3) 0.006(3)
F5 0.093(4) 0.103(4) 0.098(4) -0.006(3) -0.006(3) 0.003(3)
F6 0.112(5) 0.110(5) 0.079(4) -0.002(3) 0.002(3) -0.003(3)
F7 0.102(5) 0.121(5) 0.091(4) -0.004(3) -0.007(3) 0.007(4)
F8 0.110(5) 0.107(5) 0.109(4) -0.003(4) 0.005(4) 0.005(4)
N94 0.165(14) 0.156(12) 0.121(9) -0.013(8) -0.020(9) 0.001(9)
O1 0.126(7) 0.118(8) 0.136(8) -0.024(6) 0.011(6) -0.023(6)
O2 0.289(15) 0.126(9) 0.120(8) 0.018(7) -0.040(9) -0.058(9)
O3 0.103(7) 0.161(9) 0.138(8) 0.012(7) 0.008(6) 0.003(6)
O4 0.073(6) 0.244(12) 0.119(7) 0.004(7) 0.007(5) -0.036(7)
O5 0.229(13) 0.151(10) 0.133(9) 0.032(8) -0.013(9) -0.082(8)
O6 0.167(10) 0.156(9) 0.124(8) 0.045(7) -0.017(7) -0.046(8)
O7 0.179(11) 0.126(8) 0.144(9) 0.004(6) -0.026(8) 0.043(7)
O8 0.100(7) 0.124(9) 0.188(11) 0.011(7) -0.019(7) 0.017(6)
O9 0.141(8) 0.157(9) 0.134(8) 0.049(6) -0.044(7) -0.048(7)
O10 0.176(9) 0.138(8) 0.115(7) 0.038(6) -0.039(6) -0.045(7)
O11 0.094(6) 0.173(10) 0.101(6) -0.019(6) 0.015(5) -0.028(6)
O12 0.137(9) 0.140(8) 0.122(7) -0.001(6) 0.025(6) -0.007(7)
O13 0.194(10) 0.127(8) 0.086(6) -0.004(6) -0.013(5) -0.026(7)
O14 0.271(14) 0.114(8) 0.106(8) -0.015(6) -0.047(8) 0.005(8)
O15 0.092(6) 0.121(7) 0.136(7) 0.042(6) -0.020(5) -0.008(5)
O16 0.096(6) 0.124(7) 0.154(8) 0.052(6) -0.025(5) -0.006(5)
O17 0.217(11) 0.101(7) 0.122(8) 0.011(6) -0.058(7) -0.028(7)
O18 0.190(10) 0.154(9) 0.112(7) 0.017(6) -0.025(7) -0.071(7)
O19 0.166(9) 0.152(9) 0.102(7) 0.020(6) 0.017(6) 0.074(7)
O20 0.154(9) 0.116(7) 0.106(7) 0.000(6) -0.029(6) 0.034(6)
O21 0.302(16) 0.122(8) 0.109(8) 0.033(6) -0.057(9) -0.044(8)
O22 0.152(8) 0.115(7) 0.095(6) 0.023(5) -0.010(5) -0.005(6)
O23 0.121(8) 0.228(12) 0.101(7) -0.027(8) 0.006(6) -0.050(7)
O24 0.116(7) 0.131(7) 0.116(7) -0.028(5) 0.003(6) -0.015(6)
O25 0.150(8) 0.130(8) 0.082(6) -0.005(5) 0.009(5) -0.019(6)
O26 0.181(10) 0.118(8) 0.094(6) -0.002(6) 0.005(6) -0.012(7)
O27 0.102(7) 0.125(7) 0.114(6) -0.007(5) -0.015(5) 0.015(5)
O28 0.106(6) 0.110(7) 0.135(7) 0.007(6) -0.028(5) 0.018(5)
O29 0.180(10) 0.151(9) 0.109(7) -0.004(6) -0.018(7) -0.011(8)
O30 0.135(8) 0.182(10) 0.118(8) -0.013(7) -0.012(6) -0.046(7)
O31 0.175(10) 0.107(7) 0.118(7) 0.028(6) 0.012(6) -0.023(7)
O32 0.113(7) 0.094(6) 0.122(6) -0.010(5) 0.005(6) 0.012(5)
O33 0.106(7) 0.080(7) 0.235(11) 0.009(6) 0.003(7) -0.005(5)
O34 0.114(8) 0.118(8) 0.225(11) 0.022(7) 0.018(7) 0.024(6)
O35 0.170(9) 0.105(7) 0.184(8) 0.009(6) 0.042(7) 0.009(6)
O36 0.075(8) 0.075(8) 0.22(2) 0.000 0.000 0.000

loop_
_atom_type_symbol
_atom_type_description
_atom_type_scat_dispersion_real
_atom_type_scat_dispersion_imag
_atom_type_scat_source
C C 0.0033 0.0016 'International Tables Vol C Tables 4.2.6.8 and 6.1.1.4'
H H 0 0 'International Tables Vol C Tables 4.2.6.8 and 6.1.1.4'
O O 0.0106 0.006 'International Tables Vol C Tables 4.2.6.8 and 6.1.1.4'
F F 0.0171 0.0103 'International Tables Vol C Tables 4.2.6.8 and 6.1.1.4'
Cr Cr 0.3209 0.6236 'International Tables Vol C Tables 4.2.6.8 and 6.1.1.4'
Ni Ni 0.3393 1.1124 'International Tables Vol C Tables 4.2.6.8 and 6.1.1.4'
Cu Cu 0.3201 1.2651 'International Tables Vol C Tables 4.2.6.8 and 6.1.1.4'
N N 0.0061 0.0033 'International Tables Vol C Tables 4.2.6.8 and 6.1.1.4'
Na Na 0.0362 0.0249 'International Tables Vol C Tables 4.2.6.8 and 6.1.1.4'
Cl Cl 0.1484 0.1585 'International Tables Vol C Tables 4.2.6.8 and 6.1.1.4'
Li Li -0.0003 0.0001 'International Tables Vol C Tables 4.2.6.8 and 6.1.1.4'

loop_
_geom_angle_atom_site_label_1
_geom_angle_atom_site_label_2
_geom_angle_atom_site_label_3
_geom_angle
_geom_angle_site_symmetry_1
_geom_angle_site_symmetry_3
O2 C1 O1 126.3(15) . .
O2 C1 C2 119.5(17) . .
O1 C1 C2 114.2(18) . .
C3 C2 C1 105.0(17) . .
C3 C2 C5 105(2) . .
C1 C2 C5 107.6(16) . .
C3 C2 C4 109.9(18) . .
C1 C2 C4 113.2(16) . .
C5 C2 C4 115(2) . .
O3 C6 O4 124.4(15) . .
O3 C6 C7 119.4(18) . .
O4 C6 C7 116.1(18) . .
C9 C7 C8 107(2) . .
C9 C7 C6 106.9(18) . .
C8 C7 C6 111.3(16) . .
C9 C7 C10 106.9(19) . .
C8 C7 C10 114(2) . .
C6 C7 C10 109.8(17) . .
O5 C11 O6 126.0(17) . .
O5 C11 C12 122(2) . .
O6 C11 C12 112(2) . .
C14 C12 C15 106(3) . .
C14 C12 C11 106(2) . .
C15 C12 C11 119.4(19) . .
C14 C12 C13 97(2) . .
C15 C12 C13 119(3) . .
C11 C12 C13 106(2) . .
O8 C16 O7 127.1(17) . .
O8 C16 C17 117(2) . .
O7 C16 C17 115(2) . .
C18 C17 C19 114(2) . .
C18 C17 C20 109(2) . .
C19 C17 C20 107(2) . .
C18 C17 C16 114.4(19) . .
C19 C17 C16 102.3(17) . .
C20 C17 C16 110.2(19) . .
O10 C21 O9 124.0(14) . .
O10 C21 C22 118.0(15) . .
O9 C21 C22 117.9(17) . .
C25 C22 C23 111.8(19) . .
C25 C22 C21 108.4(15) . .
C23 C22 C21 113.3(15) . .
C25 C22 C24 100.2(18) . .
C23 C22 C24 112.5(19) . .
C21 C22 C24 109.8(17) . .
O11 C26 O12 122.9(16) . .
O11 C26 C27 117.7(19) . .
O12 C26 C27 119.3(19) . .
C28 C27 C29 109.9(17) . .
C28 C27 C26 113.0(19) . .
C29 C27 C26 107.8(15) . .
C28 C27 C30 109(2) . .
C29 C27 C30 109(2) . .
C26 C27 C30 108.4(15) . .
O13 C31 O14 124.9(16) . .
O13 C31 C32 118.7(19) . .
O14 C31 C32 116.3(19) . .
C35 C32 C33 105(3) . .
C35 C32 C34 112(3) . .
C33 C32 C34 107(3) . .
C35 C32 C31 109(2) . .
C33 C32 C31 113(2) . .
C34 C32 C31 110.7(19) . .
O15 C36 O16 124.5(13) . .
O15 C36 C37 117.7(15) . .
O16 C36 C37 117.8(14) . .
C39 C37 C38 105.4(19) . .
C39 C37 C40 107.6(19) . .
C38 C37 C40 114.5(19) . .
C39 C37 C36 105.5(15) . .
C38 C37 C36 112.0(14) . .
C40 C37 C36 111.1(13) . .
O18 C41 O17 122.1(14) . .
O18 C41 C42 120.6(16) . .
O17 C41 C42 117.3(15) . .
C45 C42 C41 109.0(15) . .
C45 C42 C44 111.4(16) . .
C41 C42 C44 109.6(13) . .
C45 C42 C43 109.1(16) . .
C41 C42 C43 104.8(13) . .
C44 C42 C43 112.7(15) . .
O19 C46 O20 127.3(14) . .
O19 C46 C47 114.3(18) . .
O20 C46 C47 118.1(18) . .
C50 C47 C48 110(2) . .
C50 C47 C46 112(2) . .
C48 C47 C46 111.4(17) . .
C50 C47 C49 105(2) . .
C48 C47 C49 114(3) . .
C46 C47 C49 102.8(17) . .
O21 C51 O22 124.5(15) . .
O21 C51 C52 120.4(17) . .
O22 C51 C52 115.1(16) . .
C53 C52 C54 107(2) . .
C53 C52 C55 122(2) . .
C54 C52 C55 101(2) . .
C53 C52 C51 113.7(17) . .
C54 C52 C51 103.0(17) . .
C55 C52 C51 107.5(16) . .
O24 C56 O23 124.5(15) . .
O24 C56 C57 117.6(16) . .
O23 C56 C57 117.6(16) . .
C60 C57 C58 111.9(19) . .
C60 C57 C59 112.1(19) . .
C58 C57 C59 107.4(19) . .
C60 C57 C56 111.3(15) . .
C58 C57 C56 109.6(16) . .
C59 C57 C56 104.2(16) . .
O26 C61 O25 125.0(14) . .
O26 C61 C62 119.1(15) . .
O25 C61 C62 115.9(15) . .
C65 C62 C63 113(2) . .
C65 C62 C64 106.6(16) . .
C63 C62 C64 113(2) . .
C65 C62 C61 108.6(15) . .
C63 C62 C61 104.7(13) . .
C64 C62 C61 110.9(13) . .
O27 C66 O28 124.6(14) . .
O27 C66 C67 117.6(16) . .
O28 C66 C67 117.7(16) . .
C68 C67 C69 114.5(17) . .
C68 C67 C70 109.2(16) . .
C69 C67 C70 109.8(18) . .
C68 C67 C66 111.3(14) . .
C69 C67 C66 103.2(13) . .
C70 C67 C66 108.6(16) . .
O29 C71 O30 125.7(16) . .
O29 C71 C72 118.5(18) . .
O30 C71 C72 115.6(18) . .
C75 C72 C74 114(3) . .
C75 C72 C71 112(2) . .
C74 C72 C71 109(2) . .
C75 C72 C73 107(3) . .
C74 C72 C73 107(2) . .
C71 C72 C73 108.2(19) . .
O31 C76 O32 124.7(15) . .
O31 C76 C77 124.1(15) . .
O32 C76 C77 111.1(16) . .
C82 C77 C78 117.2(16) . .
C82 C77 C76 126.9(16) . .
C78 C77 C76 115.9(17) . .
C77 C78 C79 120.8(16) . .
C80 C79 C78 118.9(15) . .
C81 C80 C79 121.4(16) . .
C80 C81 C82 117.0(15) . .
C80 C81 C83 120.7(19) . .
C82 C81 C83 122.2(17) . .
C77 C82 C81 124.6(14) . .
O33 C83 O34 124.1(17) . .
O33 C83 C81 118.5(17) . .
O34 C83 C81 116.7(16) . .
O36 C84 C85 111(3) . .
O36 C84 C85 111(3) . 2
C85 C84 C85 138(6) . 2
O36 C84 C85 111(3) . 4
C85 C84 C85 82.6(19) . 4
C85 C84 C85 82.6(19) 2 4
O36 C84 C85 111(3) . 3
C85 C84 C85 82.6(19) . 3
C85 C84 C85 82.6(19) 2 3
C85 C84 C85 138(6) 4 3
C84 C85 C85 48.7(9) . 3
C84 C85 C85 48.7(9) . 4
C85 C85 C85 89.999(11) 3 4
C91 C92 C93 117.8(17) . .
N94 C93 C92 114.1(14) . .
N94 C95 C96 117.0(17) . .
C97 C96 C95 117(2) . .
F8 Cr1 O30 92.7(4) . .
F8 Cr1 O3 91.0(4) . .
O30 Cr1 O3 88.3(4) . .
F8 Cr1 O1 178.6(4) . .
O30 Cr1 O1 88.6(5) . .
O3 Cr1 O1 89.6(4) . .
F8 Cr1 O32 91.2(3) . .
O30 Cr1 O32 94.6(4) . .
O3 Cr1 O32 176.2(4) . .
O1 Cr1 O32 88.1(4) . .
F8 Cr1 F1 86.7(3) . .
O30 Cr1 F1 177.1(4) . .
O3 Cr1 F1 88.8(3) . .
O1 Cr1 F1 92.1(4) . .
O32 Cr1 F1 88.3(3) . .
F1 Cr2 O5 178.9(5) . .
F1 Cr2 O4 91.1(4) . .
O5 Cr2 O4 87.9(5) . .
F1 Cr2 O2 93.6(4) . .
O5 Cr2 O2 86.1(5) . .
O4 Cr2 O2 91.7(5) . .
F1 Cr2 F2 88.6(3) . .
O5 Cr2 F2 91.8(4) . .
O4 Cr2 F2 90.8(4) . .
O2 Cr2 F2 176.7(4) . .
F1 Cr2 O7 90.0(4) . .
O5 Cr2 O7 91.0(5) . .
O4 Cr2 O7 178.4(5) . .
O2 Cr2 O7 87.1(6) . .
F2 Cr2 O7 90.4(4) . .
F2 Cr3 O8 91.8(4) . .
F2 Cr3 F3 89.0(3) . .
O8 Cr3 F3 89.7(4) . .
F2 Cr3 O6 92.4(4) . .
O8 Cr3 O6 92.0(5) . .
F3 Cr3 O6 177.8(4) . .
F2 Cr3 O9 179.2(4) . .
O8 Cr3 O9 87.5(5) . .
F3 Cr3 O9 90.6(3) . .
O6 Cr3 O9 88.0(4) . .
F2 Cr3 O11 88.7(3) . .
O8 Cr3 O11 179.4(5) . .
F3 Cr3 O11 89.9(4) . .
O6 Cr3 O11 88.4(5) . .
O9 Cr3 O11 92.0(4) . .
F3 Cr4 F4 88.5(3) . .
F3 Cr4 O12 92.1(4) . .
F4 Cr4 O12 89.0(3) . .
F3 Cr4 O10 91.2(4) . .
F4 Cr4 O10 178.0(4) . .
O12 Cr4 O10 93.0(4) . .
F3 Cr4 O13 178.6(4) . .
F4 Cr4 O13 92.9(4) . .
O12 Cr4 O13 88.0(5) . .
O10 Cr4 O13 87.4(5) . .
F3 Cr4 O15 89.6(3) . .
F4 Cr4 O15 90.4(3) . .
O12 Cr4 O15 178.2(4) . .
O10 Cr4 O15 87.5(4) . .
O13 Cr4 O15 90.3(4) . .
F4 Cr5 F5 90.2(3) . .
F4 Cr5 O17 177.8(4) . .
F5 Cr5 O17 92.0(4) . .
F4 Cr5 O14 91.6(4) . .
F5 Cr5 O14 178.3(4) . .
O17 Cr5 O14 86.2(5) . .
F4 Cr5 O19 89.4(4) . .
F5 Cr5 O19 91.1(3) . .
O17 Cr5 O19 90.6(5) . .
O14 Cr5 O19 88.7(5) . .
F4 Cr5 O16 91.7(3) . .
F5 Cr5 O16 89.1(3) . .
O17 Cr5 O16 88.4(4) . .
O14 Cr5 O16 91.0(5) . .
O19 Cr5 O16 178.9(5) . .
F6 Cr6 F5 89.1(3) . .
F6 Cr6 O23 92.0(4) . .
F5 Cr6 O23 89.8(4) . .
F6 Cr6 O21 92.5(4) . .
F5 Cr6 O21 176.4(5) . .
O23 Cr6 O21 93.4(5) . .
F6 Cr6 O18 178.8(4) . .
F5 Cr6 O18 92.0(4) . .
O23 Cr6 O18 87.7(5) . .
O21 Cr6 O18 86.4(5) . .
F6 Cr6 O20 89.4(3) . .
F5 Cr6 O20 90.5(3) . .
O23 Cr6 O20 178.5(5) . .
O21 Cr6 O20 86.3(5) . .
O18 Cr6 O20 90.9(4) . .
F7 Cr7 O25 94.1(4) . .
F7 Cr7 O27 92.7(3) . .
O25 Cr7 O27 93.7(4) . .
F7 Cr7 O22 179.4(3) . .
O25 Cr7 O22 86.6(4) . .
O27 Cr7 O22 87.3(4) . .
F7 Cr7 F6 88.0(3) . .
O25 Cr7 F6 175.7(4) . .
O27 Cr7 F6 90.0(3) . .
O22 Cr7 F6 91.4(3) . .
F7 Cr7 O24 89.4(3) . .
O25 Cr7 O24 86.8(4) . .
O27 Cr7 O24 177.8(4) . .
O22 Cr7 O24 90.6(4) . .
F6 Cr7 O24 89.4(3) . .
O31 Cr8 O29 93.6(4) . .
O31 Cr8 F8 90.1(3) . .
O29 Cr8 F8 93.9(4) . .
O31 Cr8 O28 177.8(4) . .
O29 Cr8 O28 88.4(4) . .
F8 Cr8 O28 90.7(3) . .
O31 Cr8 F7 87.8(4) . .
O29 Cr8 F7 178.4(4) . .
F8 Cr8 F7 85.2(3) . .
O28 Cr8 F7 90.2(3) . .
O31 Cr8 O26 86.6(4) . .
O29 Cr8 O26 89.9(5) . .
F8 Cr8 O26 175.1(4) . .
O28 Cr8 O26 92.5(4) . .
F7 Cr8 O26 91.1(4) . .
O34 Cu5 O35 97.0(5) 3 .
O34 Cu5 O35 171.8(5) 3 4
O35 Cu5 O35 74.8(6) . 4
O34 Cu5 O33 91.9(4) 3 .
O35 Cu5 O33 170.7(5) . .
O35 Cu5 O33 96.3(5) 4 .
O34 Cu5 Cu5 143.8(4) 3 4
O35 Cu5 Cu5 94.4(3) . 4
O35 Cu5 Cu5 38.7(3) 4 4
O33 Cu5 Cu5 79.7(3) . 4
O34 Cu5 Cu5 78.3(4) 3 3
O35 Cu5 Cu5 38.6(3) . 3
O35 Cu5 Cu5 94.4(3) 4 3
O33 Cu5 Cu5 147.4(3) . 3
Cu5 Cu5 Cu5 90.0 4 3
Cr2 F1 Cr1 122.7(3) . .
Cr3 F2 Cr2 123.4(3) . .
Cr4 F3 Cr3 123.1(3) . .
Cr5 F4 Cr4 123.5(3) . .
Cr5 F5 Cr6 123.1(3) . .
Cr6 F6 Cr7 123.6(3) . .
Cr7 F7 Cr8 121.4(3) . .
Cr1 F8 Cr8 120.9(3) . .
C95 N94 C93 118.3(13) . .
C1 O1 Cr1 134.0(10) . .
C1 O2 Cr2 135.4(11) . .
C6 O3 Cr1 134.6(11) . .
C6 O4 Cr2 137.0(10) . .
C11 O5 Cr2 137.5(12) . .
C11 O6 Cr3 132.7(11) . .
C16 O7 Cr2 133.7(12) . .
C16 O8 Cr3 133.9(12) . .
C21 O9 Cr3 137.1(10) . .
C21 O10 Cr4 134.5(10) . .
C26 O11 Cr3 135.5(11) . .
C26 O12 Cr4 136.8(11) . .
C31 O13 Cr4 136.0(11) . .
C31 O14 Cr5 134.0(11) . .
C36 O15 Cr4 133.3(9) . .
C36 O16 Cr5 136.1(9) . .
C41 O17 Cr5 137.5(10) . .
C41 O18 Cr6 137.1(10) . .
C46 O19 Cr5 133.9(10) . .
C46 O20 Cr6 134.7(10) . .
C51 O21 Cr6 133.8(12) . .
C51 O22 Cr7 136.2(10) . .
C56 O23 Cr6 135.3(10) . .
C56 O24 Cr7 135.3(10) . .
C61 O25 Cr7 136.1(9) . .
C61 O26 Cr8 134.2(10) . .
C66 O27 Cr7 132.9(10) . .
C66 O28 Cr8 136.7(10) . .
C71 O29 Cr8 133.2(11) . .
C71 O30 Cr1 133.1(11) . .
C76 O31 Cr8 134.2(10) . .
C76 O32 Cr1 133.9(10) . .
C83 O33 Cu5 128.3(11) . .
C83 O34 Cu5 129.4(11) . 4
Cu5 O35 Cu5 102.8(5) . 3

loop_
_geom_bond_atom_site_label_1
_geom_bond_atom_site_label_2
_geom_bond_distance
_geom_bond_site_symmetry_2
C1 O2 1.207(18) .
C1 O1 1.272(17) .
C1 C2 1.52(2) .
C2 C3 1.53(3) .
C2 C5 1.54(3) .
C2 C4 1.56(2) .
C6 O3 1.236(18) .
C6 O4 1.252(18) .
C6 C7 1.51(2) .
C7 C9 1.49(3) .
C7 C8 1.50(3) .
C7 C10 1.54(2) .
C11 O5 1.19(2) .
C11 O6 1.26(2) .
C11 C12 1.51(3) .
C12 C14 1.53(4) .
C12 C15 1.40(3) .
C12 C13 1.51(4) .
C16 O8 1.23(2) .
C16 O7 1.26(2) .
C16 C17 1.55(2) .
C17 C18 1.46(3) .
C17 C19 1.47(3) .
C17 C20 1.57(3) .
C21 O10 1.225(17) .
C21 O9 1.224(16) .
C21 C22 1.50(2) .
C22 C25 1.42(2) .
C22 C23 1.47(2) .
C22 C24 1.50(3) .
C26 O11 1.223(18) .
C26 O12 1.254(18) .
C26 C27 1.49(2) .
C27 C28 1.44(3) .
C27 C29 1.47(2) .
C27 C30 1.49(3) .
C31 O13 1.204(18) .
C31 O14 1.251(19) .
C31 C32 1.48(2) .
C32 C35 1.42(3) .
C32 C33 1.43(3) .
C32 C34 1.44(3) .
C36 O15 1.234(15) .
C36 O16 1.263(16) .
C36 C37 1.523(19) .
C37 C39 1.44(2) .
C37 C38 1.46(2) .
C37 C40 1.48(2) .
C41 O18 1.210(15) .
C41 O17 1.259(16) .
C41 C42 1.498(19) .
C42 C45 1.51(2) .
C42 C44 1.514(19) .
C42 C43 1.53(2) .
C46 O19 1.211(18) .
C46 O20 1.235(18) .
C46 C47 1.59(2) .
C47 C50 1.43(3) .
C47 C48 1.45(3) .
C47 C49 1.59(3) .
C51 O21 1.211(17) .
C51 O22 1.284(17) .
C51 C52 1.53(2) .
C52 C53 1.39(2) .
C52 C54 1.58(3) .
C52 C55 1.52(3) .
C56 O24 1.234(16) .
C56 O23 1.263(17) .
C56 C57 1.56(2) .
C57 C60 1.50(2) .
C57 C58 1.48(3) .
C57 C59 1.49(3) .
C61 O26 1.196(15) .
C61 O25 1.256(15) .
C61 C62 1.530(19) .
C62 C65 1.45(2) .
C62 C63 1.46(2) .
C62 C64 1.50(2) .
C66 O27 1.269(17) .
C66 O28 1.241(16) .
C66 C67 1.56(2) .
C67 C68 1.48(2) .
C67 C69 1.49(2) .
C67 C70 1.51(2) .
C71 O29 1.248(18) .
C71 O30 1.259(18) .
C71 C72 1.52(2) .
C72 C75 1.34(3) .
C72 C74 1.45(3) .
C72 C73 1.51(3) .
C76 O31 1.228(18) .
C76 O32 1.308(15) .
C76 C77 1.45(2) .
C77 C82 1.366(17) .
C77 C78 1.380(19) .
C78 C79 1.41(2) .
C79 C80 1.39(2) .
C80 C81 1.370(19) .
C81 C82 1.394(18) .
C81 C83 1.45(2) .
C83 O33 1.247(17) .
C83 O34 1.291(17) .
C84 O36 1.26(4) .
C84 C85 1.55(4) .
C84 C85 1.55(4) 2
C84 C85 1.55(4) 4
C84 C85 1.55(4) 3
C85 C85 2.05(7) 3
C85 C85 2.05(7) 4
C91 C92 1.37(2) .
C92 C93 1.46(2) .
C93 N94 1.453(16) .
C95 N94 1.390(17) .
C95 C96 1.47(2) .
C96 C97 1.418(18) .
Cr1 F8 1.930(7) .
Cr1 O30 1.942(11) .
Cr1 O3 1.969(11) .
Cr1 O1 1.991(11) .
Cr1 O32 1.982(10) .
Cr1 F1 2.005(6) .
Cr2 F1 1.905(6) .
Cr2 O5 1.932(12) .
Cr2 O4 1.924(11) .
Cr2 O2 1.921(12) .
Cr2 F2 1.926(6) .
Cr2 O7 1.953(12) .
Cr3 F2 1.930(6) .
Cr3 O8 1.936(12) .
Cr3 F3 1.935(6) .
Cr3 O6 1.950(11) .
Cr3 O9 1.952(10) .
Cr3 O11 1.992(11) .
Cr4 F3 1.919(7) .
Cr4 F4 1.921(6) .
Cr4 O12 1.934(11) .
Cr4 O10 1.942(10) .
Cr4 O13 1.947(11) .
Cr4 O15 1.972(10) .
Cr5 F4 1.911(6) .
Cr5 F5 1.928(6) .
Cr5 O17 1.939(11) .
Cr5 O14 1.941(11) .
Cr5 O19 1.937(10) .
Cr5 O16 1.942(9) .
Cr6 F6 1.902(6) .
Cr6 F5 1.928(6) .
Cr6 O23 1.935(12) .
Cr6 O21 1.954(11) .
Cr6 O18 1.952(11) .
Cr6 O20 1.947(11) .
Cr7 F7 1.892(7) .
Cr7 O25 1.919(9) .
Cr7 O27 1.939(9) .
Cr7 O22 1.961(10) .
Cr7 F6 1.952(6) .
Cr7 O24 1.964(10) .
Cr8 O31 1.938(12) .
Cr8 O29 1.956(11) .
Cr8 F8 1.984(6) .
Cr8 O28 1.972(10) .
Cr8 F7 1.995(6) .
Cr8 O26 2.011(10) .
Cu5 O34 1.906(11) 3
Cu5 O35 1.901(10) .
Cu5 O35 1.897(10) 4
Cu5 O33 1.914(10) .
Cu5 Cu5 2.968(2) 4
Cu5 Cu5 2.968(2) 3
O34 Cu5 1.906(11) 4
O35 Cu5 1.897(10) 3
